data_7006632
loop_
_publ_author_name
'Maurya, Mannar R.'
'Agarwal, Shalu'
'Abid, Mohammad'
'Azam, Amir'
'Bader, Cerstin'
'Ebel, Martin'
'Rehder, Dieter'

_publ_section_title
;
 Synthesis, characterisation, reactivity and in vitro antiamoebic
 activity of hydrazone based oxovanadium(IV), oxovanadium(V) and
 mu-bis(oxo)bis{oxovanadium(V)} complexes.
;
_journal_issue 7
_journal_name_full 'Dalton transactions (Cambridge, England : 2003)'
_journal_page_first 937
_journal_page_last 947
_journal_paper_doi 10.1039/b512326g
_journal_year 2006
_chemical_formula_moiety 'C26 H22 N8 O6 V2 ,1.5(H2 O)'
_chemical_formula_sum 'C26 H25 N8 O7.5 V2'
_chemical_formula_weight 671.42
_chemical_name_systematic
;
bis [mu-oxo
((E)-N'-(1-(pyridin-2-yl)ethylidene)nicotinohydrazonium)
oxovanadium(V))] sesquihydrate
;
_space_group_IT_number 15
_symmetry_cell_setting monoclinic
_symmetry_space_group_name_Hall '-C 2yc'
_symmetry_space_group_name_H-M 'C 1 2/c 1'
_atom_sites_solution_hydrogens geom
_atom_sites_solution_primary direct
_atom_sites_solution_secondary difmap
_audit_creation_method SHELXL-97
_cell_angle_alpha 90.00
_cell_angle_beta 102.4840(10)
_cell_angle_gamma 90.00
_cell_formula_units_Z 4
_cell_length_a 23.9504(7)
_cell_length_b 15.1397(4)
_cell_length_c 7.7450(2)
_cell_measurement_reflns_used 100
_cell_measurement_temperature 153(2)
_cell_volume 2741.95(13)
_computing_cell_refinement 'Bruker SMART'
_computing_data_collection 'Bruker SMART'
_computing_data_reduction 'Bruker SHELXTL'
_computing_molecular_graphics 'Bruker SHELXTL'
_computing_publication_material 'Bruker SHELXTL'
_computing_structure_refinement 'Bruker SHELXTL'
_computing_structure_solution 'Bruker SHELXTL'
_diffrn_ambient_temperature 153(2)
_diffrn_measured_fraction_theta_full 0.983
_diffrn_measured_fraction_theta_max 0.983
_diffrn_measurement_device_type 'CCD area detector'
_diffrn_measurement_method 'phi and omega scans'
_diffrn_radiation_monochromator graphite
_diffrn_radiation_source 'fine-focus sealed tube'
_diffrn_radiation_type MoK\a
_diffrn_radiation_wavelength 0.71073
_diffrn_reflns_av_R_equivalents 0.0343
_diffrn_reflns_av_sigmaI/netI 0.0326
_diffrn_reflns_limit_h_max 30
_diffrn_reflns_limit_h_min -36
_diffrn_reflns_limit_k_max 18
_diffrn_reflns_limit_k_min -22
_diffrn_reflns_limit_l_max 11
_diffrn_reflns_limit_l_min -11
_diffrn_reflns_number 19955
_diffrn_reflns_theta_full 32.54
_diffrn_reflns_theta_max 32.54
_diffrn_reflns_theta_min 2.69
_exptl_absorpt_coefficient_mu 0.746
_exptl_absorpt_correction_T_max 0.8412
_exptl_absorpt_correction_T_min 0.6156
_exptl_absorpt_correction_type multi-scan
_exptl_absorpt_process_details 'program SADABS (Bruker axs systems)'
_exptl_crystal_colour green
_exptl_crystal_density_diffrn 1.626
_exptl_crystal_density_meas ?
_exptl_crystal_density_method 'not measured'
_exptl_crystal_description block
_exptl_crystal_F_000 1372
_exptl_crystal_size_max 0.72
_exptl_crystal_size_mid 0.36
_exptl_crystal_size_min 0.24
_refine_diff_density_max 0.639
_refine_diff_density_min -0.345
_refine_diff_density_rms 0.083
_refine_ls_extinction_method none
_refine_ls_goodness_of_fit_ref 1.072
_refine_ls_hydrogen_treatment mixed
_refine_ls_matrix_type full
_refine_ls_number_parameters 209
_refine_ls_number_reflns 4906
_refine_ls_number_restraints 0
_refine_ls_restrained_S_all 1.072
_refine_ls_R_factor_all 0.0484
_refine_ls_R_factor_gt 0.0406
_refine_ls_shift/su_max 0.000
_refine_ls_shift/su_mean 0.000
_refine_ls_structure_factor_coef Fsqd
_refine_ls_weighting_details 'calc w=1/[\s^2^(Fo^2^)+(0.0725P)^2^+0.0000P] where P=(Fo^2^+2Fc^2^)/3'
_refine_ls_weighting_scheme calc
_refine_ls_wR_factor_gt 0.1165
_refine_ls_wR_factor_ref 0.1199
_reflns_number_gt 4069
_reflns_number_total 4906
_reflns_threshold_expression >2sigma(I)
_cod_data_source_file b512326g.txt
_cod_data_source_block 23mar
_cod_depositor_comments
;
The following automatic conversions were performed:
'_symmetry_cell_setting' value 'Monoclinic' changed to 'monoclinic'
according to '/home/saulius/struct/CIF-dictionaries/cif_core.dic'
dictionary named 'cif_core.dic' version 2.4.1 from 2010-06-29.

Automatic conversion script
Id: cif_fix_enum 1527 2010-12-29 10:47:43Z saulius 

The following automatic conversions were performed:

'_exptl_crystal_density_meas' value 'not determined' was changed to
'?' - the value is perceived as not measured.

Automatic conversion script
Id: cif_fix_values 3008 2015-01-20 13:52:24Z robertas 
;
_cod_original_sg_symbol_H-M 'C2/c '
_cod_original_formula_sum 'C26 H25 N8 O7.50 V2'
_cod_database_code 7006632

loop_
_symmetry_equiv_pos_as_xyz
'x, y, z'
'-x, y, -z+1/2'
'x+1/2, y+1/2, z'
'-x+1/2, y+1/2, -z+1/2'
'-x, -y, -z'
'x, -y, z-1/2'
'-x+1/2, -y+1/2, -z'
'x+1/2, -y+1/2, z-1/2'

loop_
_atom_site_label
_atom_site_type_symbol
_atom_site_fract_x
_atom_site_fract_y
_atom_site_fract_z
_atom_site_U_iso_or_equiv
_atom_site_adp_type
_atom_site_occupancy
_atom_site_symmetry_multiplicity
_atom_site_calc_flag
_atom_site_refinement_flags
_atom_site_disorder_assembly
_atom_site_disorder_group
V1 V 0.287861(9) 0.224287(14) 0.18337(3) 0.02032(8) Uani 1 1 d . . .
O1 O 0.31036(4) 0.23954(7) 0.39340(13) 0.0280(2) Uani 1 1 d . . .
O2 O 0.25447(4) 0.18997(6) -0.11042(12) 0.02322(19) Uani 1 1 d . . .
O3 O 0.36001(4) 0.24699(7) 0.10814(14) 0.0263(2) Uani 1 1 d . . .
N1 N 0.22558(4) 0.13023(8) 0.21175(14) 0.0228(2) Uani 1 1 d . . .
N2 N 0.32292(4) 0.09807(8) 0.15092(14) 0.0226(2) Uani 1 1 d . . .
N3 N 0.37619(5) 0.09622(9) 0.11056(16) 0.0271(2) Uani 1 1 d . . .
N4 N 0.51798(7) 0.29678(15) -0.0064(2) 0.0603(5) Uani 1 1 d . . .
C1 C 0.55019(8) 0.2271(2) -0.0304(3) 0.0651(8) Uani 1 1 d . . .
H1 H 0.5868 0.2385 -0.0545 0.078 Uiso 1 1 calc R . .
C2 C 0.53393(8) 0.14100(19) -0.0225(3) 0.0611(6) Uani 1 1 d . . .
H2 H 0.5581 0.0942 -0.0430 0.073 Uiso 1 1 calc R . .
C3 C 0.48158(7) 0.12424(15) 0.0159(3) 0.0495(5) Uani 1 1 d . . .
H3 H 0.4691 0.0651 0.0233 0.059 Uiso 1 1 calc R . .
C4 C 0.44687(6) 0.19383(12) 0.0439(2) 0.0329(3) Uani 1 1 d . . .
C5 C 0.46673(7) 0.27880(13) 0.0317(3) 0.0426(4) Uani 1 1 d . . .
H5 H 0.4433 0.3268 0.0511 0.051 Uiso 1 1 calc R . .
C6 C 0.39099(5) 0.17824(10) 0.09097(17) 0.0258(3) Uani 1 1 d . . .
C7 C 0.29499(6) 0.02614(9) 0.16030(16) 0.0233(3) Uani 1 1 d . . .
C8 C 0.23754(5) 0.04340(9) 0.19330(17) 0.0229(2) Uani 1 1 d . . .
C9 C 0.19788(6) -0.02195(10) 0.20269(19) 0.0298(3) Uani 1 1 d . . .
H9 H 0.2066 -0.0822 0.1865 0.036 Uiso 1 1 calc R . .
C10 C 0.14534(6) 0.00160(12) 0.2359(2) 0.0375(4) Uani 1 1 d . . .
H10 H 0.1175 -0.0423 0.2420 0.045 Uiso 1 1 calc R . .
C11 C 0.13395(6) 0.08949(12) 0.2602(2) 0.0358(3) Uani 1 1 d . . .
H11 H 0.0986 0.1068 0.2863 0.043 Uiso 1 1 calc R . .
C12 C 0.17486(6) 0.15222(11) 0.24578(18) 0.0280(3) Uani 1 1 d . . .
H12 H 0.1667 0.2128 0.2605 0.034 Uiso 1 1 calc R . .
C13 C 0.31697(7) -0.06429(10) 0.1413(2) 0.0314(3) Uani 1 1 d . . .
H13A H 0.3484 -0.0613 0.0788 0.047 Uiso 1 1 calc R . .
H13B H 0.2861 -0.1010 0.0739 0.047 Uiso 1 1 calc R . .
H13C H 0.3309 -0.0902 0.2587 0.047 Uiso 1 1 calc R . .
O4 O 0.5180(3) 0.4854(4) -0.0610(9) 0.127(2) Uani 0.50 1 d PD . .
H4B H 0.503(2) 0.505(3) -0.162(3) 0.048(9) Uiso 0.50 1 d PD . .
H4A H 0.523(2) 0.4312(8) -0.076(6) 0.048(9) Uiso 0.50 1 d PD . .
O5 O 0.5070(4) 0.4646(7) -0.1858(9) 0.076(2) Uiso 0.25 1 d P . .

loop_
_atom_site_aniso_label
_atom_site_aniso_U_11
_atom_site_aniso_U_22
_atom_site_aniso_U_33
_atom_site_aniso_U_23
_atom_site_aniso_U_13
_atom_site_aniso_U_12
V1 0.01897(12) 0.01904(13) 0.02301(13) -0.00225(7) 0.00468(8) 0.00201(7)
O1 0.0276(5) 0.0299(5) 0.0255(5) -0.0020(4) 0.0032(4) -0.0004(4)
O2 0.0235(4) 0.0206(5) 0.0255(5) -0.0034(4) 0.0054(3) 0.0034(4)
O3 0.0194(4) 0.0269(5) 0.0327(5) 0.0000(4) 0.0057(4) 0.0004(4)
N1 0.0224(5) 0.0236(5) 0.0227(5) -0.0006(4) 0.0055(4) 0.0024(4)
N2 0.0194(5) 0.0244(5) 0.0242(5) 0.0003(4) 0.0052(4) 0.0048(4)
N3 0.0211(5) 0.0330(6) 0.0283(6) 0.0009(5) 0.0079(4) 0.0073(5)
N4 0.0274(7) 0.0933(14) 0.0583(11) 0.0288(10) 0.0049(7) -0.0121(9)
C1 0.0192(7) 0.131(2) 0.0461(11) 0.0293(12) 0.0091(7) 0.0035(10)
C2 0.0342(9) 0.0962(18) 0.0604(13) 0.0180(12) 0.0266(9) 0.0213(11)
C3 0.0320(8) 0.0604(12) 0.0621(12) 0.0054(9) 0.0230(8) 0.0110(8)
C4 0.0202(6) 0.0495(9) 0.0295(7) 0.0060(6) 0.0064(5) 0.0031(6)
C5 0.0239(7) 0.0571(11) 0.0449(10) 0.0143(8) 0.0032(7) -0.0050(7)
C6 0.0200(6) 0.0331(7) 0.0239(6) 0.0012(5) 0.0042(4) 0.0032(5)
C7 0.0288(6) 0.0216(6) 0.0193(6) 0.0012(4) 0.0050(4) 0.0058(5)
C8 0.0243(6) 0.0234(6) 0.0203(6) 0.0027(5) 0.0033(4) 0.0017(5)
C9 0.0316(7) 0.0250(7) 0.0312(7) 0.0068(5) 0.0032(5) -0.0015(5)
C10 0.0303(7) 0.0417(9) 0.0401(9) 0.0119(7) 0.0066(6) -0.0067(7)
C11 0.0262(7) 0.0443(9) 0.0386(8) 0.0086(7) 0.0108(6) 0.0022(6)
C12 0.0237(6) 0.0331(7) 0.0283(7) 0.0012(5) 0.0084(5) 0.0051(5)
C13 0.0410(8) 0.0228(7) 0.0326(7) 0.0031(5) 0.0129(6) 0.0087(6)
O4 0.101(4) 0.104(4) 0.168(6) -0.012(4) 0.012(4) -0.040(4)

loop_
_atom_type_symbol
_atom_type_description
_atom_type_scat_dispersion_real
_atom_type_scat_dispersion_imag
_atom_type_scat_source
C C 0.0033 0.0016 'International Tables Vol C Tables 4.2.6.8 and 6.1.1.4'
H H 0.0000 0.0000 'International Tables Vol C Tables 4.2.6.8 and 6.1.1.4'
N N 0.0061 0.0033 'International Tables Vol C Tables 4.2.6.8 and 6.1.1.4'
O O 0.0106 0.0060 'International Tables Vol C Tables 4.2.6.8 and 6.1.1.4'
V V 0.3005 0.5294 'International Tables Vol C Tables 4.2.6.8 and 6.1.1.4'

loop_
_geom_angle_atom_site_label_1
_geom_angle_atom_site_label_2
_geom_angle_atom_site_label_3
_geom_angle
_geom_angle_site_symmetry_1
_geom_angle_site_symmetry_3
_geom_angle_publ_flag
O1 V1 O2 106.00(5) . 7 ?
O1 V1 O3 98.63(5) . . ?
O2 V1 O3 105.77(5) 7 . ?
O1 V1 N1 94.65(5) . . ?
O2 V1 N1 99.73(4) 7 . ?
O3 V1 N1 146.58(4) . . ?
O1 V1 N2 101.15(5) . . ?
O2 V1 N2 152.45(4) 7 . ?
O3 V1 N2 74.18(4) . . ?
N1 V1 N2 73.22(4) . . ?
O1 V1 O2 175.04(5) . . ?
O2 V1 O2 77.59(4) 7 . ?
O3 V1 O2 83.49(4) . . ?
N1 V1 O2 81.27(4) . . ?
N2 V1 O2 75.03(4) . . ?
V1 O2 V1 102.41(4) 7 . ?
C6 O3 V1 116.53(9) . . ?
C12 N1 C8 118.79(12) . . ?
C12 N1 V1 123.01(10) . . ?
C8 N1 V1 118.19(9) . . ?
C7 N2 N3 120.87(11) . . ?
C7 N2 V1 122.04(9) . . ?
N3 N2 V1 117.02(9) . . ?
C6 N3 N2 107.11(11) . . ?
C1 N4 C5 116.6(2) . . ?
N4 C1 C2 124.44(18) . . ?
N4 C1 H1 117.8 . . ?
C2 C1 H1 117.8 . . ?
C1 C2 C3 117.9(2) . . ?
C1 C2 H2 121.0 . . ?
C3 C2 H2 121.0 . . ?
C2 C3 C4 120.0(2) . . ?
C2 C3 H3 120.0 . . ?
C4 C3 H3 120.0 . . ?
C5 C4 C3 117.99(16) . . ?
C5 C4 C6 120.55(16) . . ?
C3 C4 C6 121.43(16) . . ?
N4 C5 C4 123.02(19) . . ?
N4 C5 H5 118.5 . . ?
C4 C5 H5 118.5 . . ?
O3 C6 N3 124.89(12) . . ?
O3 C6 C4 117.61(14) . . ?
N3 C6 C4 117.50(13) . . ?
N2 C7 C8 112.02(11) . . ?
N2 C7 C13 125.03(12) . . ?
C8 C7 C13 122.94(13) . . ?
N1 C8 C9 121.53(12) . . ?
N1 C8 C7 114.51(12) . . ?
C9 C8 C7 123.96(13) . . ?
C8 C9 C10 119.17(14) . . ?
C8 C9 H9 120.4 . . ?
C10 C9 H9 120.4 . . ?
C11 C10 C9 119.22(14) . . ?
C11 C10 H10 120.4 . . ?
C9 C10 H10 120.4 . . ?
C10 C11 C12 119.08(14) . . ?
C10 C11 H11 120.5 . . ?
C12 C11 H11 120.5 . . ?
N1 C12 C11 122.16(14) . . ?
N1 C12 H12 118.9 . . ?
C11 C12 H12 118.9 . . ?
C7 C13 H13A 109.5 . . ?
C7 C13 H13B 109.5 . . ?
H13A C13 H13B 109.5 . . ?
C7 C13 H13C 109.5 . . ?
H13A C13 H13C 109.5 . . ?
H13B C13 H13C 109.5 . . ?
O4 O4 H4B 108(4) 5_665 . ?
O4 O4 H4A 120(4) 5_665 . ?
H4B O4 H4A 104.48(17) . . ?

loop_
_geom_bond_atom_site_label_1
_geom_bond_atom_site_label_2
_geom_bond_distance
_geom_bond_site_symmetry_2
_geom_bond_publ_flag
V1 O1 1.6158(10) . ?
V1 O2 1.6687(9) 7 ?
V1 O3 1.9695(10) . ?
V1 N1 2.1078(11) . ?
V1 N2 2.1239(11) . ?
V1 O2 2.3022(9) . ?
O2 V1 1.6687(9) 7 ?
O3 C6 1.3018(17) . ?
N1 C12 1.3397(16) . ?
N1 C8 1.3595(18) . ?
N2 C7 1.2882(18) . ?
N2 N3 1.3780(15) . ?
N3 C6 1.3092(19) . ?
N4 C1 1.343(3) . ?
N4 C5 1.351(2) . ?
C1 C2 1.366(4) . ?
C1 H1 0.9500 . ?
C2 C3 1.373(2) . ?
C2 H2 0.9500 . ?
C3 C4 1.388(3) . ?
C3 H3 0.9500 . ?
C4 C5 1.382(3) . ?
C4 C6 1.4801(19) . ?
C5 H5 0.9500 . ?
C7 C8 1.4760(18) . ?
C7 C13 1.4855(19) . ?
C8 C9 1.3843(19) . ?
C9 C10 1.384(2) . ?
C9 H9 0.9500 . ?
C10 C11 1.379(3) . ?
C10 H10 0.9500 . ?
C11 C12 1.386(2) . ?
C11 H11 0.9500 . ?
C12 H12 0.9500 . ?
C13 H13A 0.9800 . ?
C13 H13B 0.9800 . ?
C13 H13C 0.9800 . ?
O4 O5 0.997(9) . ?
O4 O4 1.480(13) 5_665 ?
O4 H4B 0.8399(10) . ?
O4 H4A 0.8400(10) . ?
O5 O5 0.978(14) 2_654 ?
O5 H4B 0.65(4) . ?
O5 H4A 0.99(3) . ?
